data_2236232
loop_
_publ_author_name
'Igashira-Kamiyama, Asako'
'Tamura, Motoshi'
'Konno, Takumi'

_publ_section_title
;
 (2-Aminoethanethiolato-\k^2^<i>N</i>,<i>S</i>)bis[1,2-bis(diphenylphosphanyl)ethane-\k^2^<i>P</i>,<i>P</i>']ruthenium(II)
 hexafluoridophosphate
;
_journal_coeditor_code GK2528
_journal_issue 11
_journal_name_full 'Acta Crystallographica Section E'
_journal_page_first m1432
_journal_paper_doi 10.1107/S1600536812044273
_journal_volume 68
_journal_year 2012
_chemical_formula_iupac '[Ru (C2 H6 N S) (C26 H24 P2)2] P F6'
_chemical_formula_moiety 'C54 H54 N P4 Ru S +, P F6 -'
_chemical_formula_sum 'C54 H54 F6 N P5 Ru S'
_chemical_formula_weight 1118.96
_chemical_name_systematic
;
(2-Aminoethanethiolato-\k^2^<i>N</i>,<i>S</i>)bis[1,2-
bis(diphenylphosphanyl)ethane-\k^2^<i>P</i>,<i>P</i>']ruthenium(II)
hexafluoridophosphate
;
_space_group_IT_number 9
_symmetry_cell_setting monoclinic
_symmetry_space_group_name_Hall 'C -2yc'
_symmetry_space_group_name_H-M 'C 1 c 1'
_atom_sites_solution_hydrogens geom
_atom_sites_solution_primary direct
_atom_sites_solution_secondary difmap
_audit_creation_method SHELXL-97
_cell_angle_alpha 90.00
_cell_angle_beta 106.588(2)
_cell_angle_gamma 90.00
_cell_formula_units_Z 4
_cell_length_a 21.1985(17)
_cell_length_b 11.4000(9)
_cell_length_c 20.9346(17)
_cell_measurement_reflns_used 15716
_cell_measurement_temperature 200(2)
_cell_measurement_theta_max 27.4
_cell_measurement_theta_min 3.1
_cell_volume 4848.6(7)
_computing_cell_refinement 'PROCESS-AUTO (Rigaku, 2000)'
_computing_data_collection 'PROCESS-AUTO (Rigaku, 2000)'
_computing_data_reduction 'PROCESS-AUTO (Rigaku, 2000)'
_computing_molecular_graphics 'Yadokari-XG 2009 (Kabuto <i>et al.</i>, 2009)'
_computing_publication_material 'Yadokari-XG 2009 (Kabuto <i>et al.</i>, 2009)'
_computing_structure_refinement 'SHELXL97 (Sheldrick, 2008)'
_computing_structure_solution 'SHELXS97 (Sheldrick, 2008)'
_diffrn_ambient_temperature 200(2)
_diffrn_detector_area_resol_mean 10.00
_diffrn_measured_fraction_theta_full 0.997
_diffrn_measured_fraction_theta_max 0.997
_diffrn_measurement_device_type 'Rigaku R-AXIS RAPID'
_diffrn_measurement_method \w
_diffrn_radiation_monochromator graphite
_diffrn_radiation_source 'fine-focus sealed tube'
_diffrn_radiation_type MoK\a
_diffrn_radiation_wavelength 0.71075
_diffrn_reflns_av_R_equivalents 0.0672
_diffrn_reflns_av_sigmaI/netI 0.0850
_diffrn_reflns_limit_h_max 27
_diffrn_reflns_limit_h_min -27
_diffrn_reflns_limit_k_max 14
_diffrn_reflns_limit_k_min -14
_diffrn_reflns_limit_l_max 26
_diffrn_reflns_limit_l_min -27
_diffrn_reflns_number 23148
_diffrn_reflns_theta_full 27.46
_diffrn_reflns_theta_max 27.46
_diffrn_reflns_theta_min 3.08
_diffrn_standards_interval_count 0
_diffrn_standards_interval_time 0
_diffrn_standards_number 0
_exptl_absorpt_coefficient_mu 0.594
_exptl_absorpt_correction_T_max 0.954
_exptl_absorpt_correction_T_min 0.684
_exptl_absorpt_correction_type multi-scan
_exptl_absorpt_process_details '(ABSCOR; Rigaku, 1995)'
_exptl_crystal_colour yellow
_exptl_crystal_density_diffrn 1.533
_exptl_crystal_density_method 'not measured'
_exptl_crystal_description prism
_exptl_crystal_F_000 2296
_exptl_crystal_size_max 0.15
_exptl_crystal_size_mid 0.08
_exptl_crystal_size_min 0.08
_refine_diff_density_max 1.019
_refine_diff_density_min -0.882
_refine_ls_abs_structure_details 'Flack (1983), 3981 Friedel pairs'
_refine_ls_abs_structure_Flack -0.02(3)
_refine_ls_extinction_method none
_refine_ls_goodness_of_fit_ref 1.204
_refine_ls_hydrogen_treatment mixed
_refine_ls_matrix_type full
_refine_ls_number_parameters 638
_refine_ls_number_reflns 9513
_refine_ls_number_restraints 4
_refine_ls_restrained_S_all 1.203
_refine_ls_R_factor_all 0.0689
_refine_ls_R_factor_gt 0.0438
_refine_ls_shift/su_max 0.000
_refine_ls_shift/su_mean 0.000
_refine_ls_structure_factor_coef Fsqd
_refine_ls_weighting_details 'calc w=1/[\s^2^(Fo^2^)+(0.0354P)^2^+0.1000P] where P=(Fo^2^+2Fc^2^)/3'
_refine_ls_weighting_scheme calc
_refine_ls_wR_factor_gt 0.0918
_refine_ls_wR_factor_ref 0.1124
_reflns_number_gt 7722
_reflns_number_total 9513
_reflns_threshold_expression I>2\s(I)
_cod_data_source_file gk2528.cif
_cod_data_source_block I
_cod_original_sg_symbol_H-M 'C c'
_cod_database_code 2236232
_cod_database_fobs_code 2236232

loop_
_symmetry_equiv_pos_as_xyz
'x, y, z'
'x, -y, z+1/2'
'x+1/2, y+1/2, z'
'x+1/2, -y+1/2, z+1/2'

loop_
_atom_site_type_symbol
_atom_site_label
_atom_site_fract_x
_atom_site_fract_y
_atom_site_fract_z
_atom_site_U_iso_or_equiv
_atom_site_adp_type
_atom_site_calc_flag
_atom_site_refinement_flags
_atom_site_occupancy
_atom_site_symmetry_multiplicity
_atom_site_disorder_assembly
_atom_site_disorder_group
Ru Ru1 0.183683(18) 0.68842(3) 0.323758(19) 0.02092(10) Uani d . 1 1 . .
S S1 0.29912(7) 0.67929(12) 0.38742(8) 0.0301(4) Uani d . 1 1 . .
N N1 0.1722(2) 0.6281(4) 0.4201(2) 0.0302(10) Uani d D 1 1 . .
H H1 0.137(2) 0.654(5) 0.432(3) 0.045 Uiso d D 1 1 . .
H H2 0.167(3) 0.550(2) 0.425(3) 0.045 Uiso d D 1 1 . .
C C1 0.2930(3) 0.6267(6) 0.4680(3) 0.0429(16) Uani d . 1 1 . .
H H3 0.3015 0.5412 0.4710 0.052 Uiso calc R 1 1 . .
H H4 0.3278 0.6649 0.5039 0.052 Uiso calc R 1 1 . .
C C2 0.2286(3) 0.6491(5) 0.4800(3) 0.0391(14) Uani d . 1 1 . .
H H5 0.2272 0.7315 0.4945 0.047 Uiso calc R 1 1 . .
H H6 0.2241 0.5977 0.5165 0.047 Uiso calc R 1 1 . .
P P1 0.20553(6) 0.77721(11) 0.23054(7) 0.0232(3) Uani d . 1 1 . .
C C3 0.1951(3) 0.9383(4) 0.2376(3) 0.0271(12) Uani d . 1 1 . .
H H7 0.2191 0.9798 0.2101 0.032 Uiso calc R 1 1 . .
H H8 0.1479 0.9587 0.2203 0.032 Uiso calc R 1 1 . .
C C4 0.2210(3) 0.9779(4) 0.3095(3) 0.0280(12) Uani d . 1 1 . .
H H9 0.2097 1.0614 0.3131 0.034 Uiso calc R 1 1 . .
H H10 0.2695 0.9704 0.3243 0.034 Uiso calc R 1 1 . .
P P2 0.18515(6) 0.88868(11) 0.36321(7) 0.0242(3) Uani d . 1 1 . .
C C5 0.1565(2) 0.7499(4) 0.1439(3) 0.0259(12) Uani d . 1 1 . .
C C6 0.1508(2) 0.6354(4) 0.1183(3) 0.0263(12) Uani d . 1 1 . .
H H11 0.1718 0.5727 0.1463 0.032 Uiso calc R 1 1 . .
C C7 0.1152(3) 0.6119(5) 0.0530(3) 0.0347(13) Uani d . 1 1 . .
H H12 0.1113 0.5336 0.0367 0.042 Uiso calc R 1 1 . .
C C8 0.0855(3) 0.7025(5) 0.0118(3) 0.0401(14) Uani d . 1 1 . .
H H13 0.0611 0.6867 -0.0331 0.048 Uiso calc R 1 1 . .
C C9 0.0910(3) 0.8159(5) 0.0354(3) 0.0324(13) Uani d . 1 1 . .
H H14 0.0708 0.8782 0.0066 0.039 Uiso calc R 1 1 . .
C C10 0.1258(3) 0.8400(5) 0.1010(3) 0.0293(12) Uani d . 1 1 . .
H H15 0.1289 0.9185 0.1169 0.035 Uiso calc R 1 1 . .
C C11 0.2893(2) 0.7749(4) 0.2191(3) 0.0242(11) Uani d . 1 1 . .
C C12 0.3020(3) 0.7339(5) 0.1614(3) 0.0343(14) Uani d . 1 1 . .
H H16 0.2668 0.7031 0.1265 0.041 Uiso calc R 1 1 . .
C C13 0.3647(3) 0.7372(6) 0.1539(3) 0.0407(16) Uani d . 1 1 . .
H H17 0.3723 0.7072 0.1144 0.049 Uiso calc R 1 1 . .
C C14 0.4161(3) 0.7835(5) 0.2031(3) 0.0381(15) Uani d . 1 1 . .
H H18 0.4591 0.7860 0.1978 0.046 Uiso calc R 1 1 . .
C C15 0.4046(3) 0.8260(5) 0.2602(4) 0.0407(15) Uani d . 1 1 . .
H H19 0.4396 0.8602 0.2939 0.049 Uiso calc R 1 1 . .
C C16 0.3418(3) 0.8194(5) 0.2691(3) 0.0345(13) Uani d . 1 1 . .
H H20 0.3350 0.8456 0.3097 0.041 Uiso calc R 1 1 . .
C C17 0.1085(3) 0.9649(4) 0.3618(3) 0.0300(12) Uani d . 1 1 . .
C C18 0.0946(3) 1.0811(5) 0.3404(3) 0.0414(15) Uani d . 1 1 . .
H H21 0.1262 1.1246 0.3260 0.050 Uiso calc R 1 1 . .
C C19 0.0363(3) 1.1332(5) 0.3400(4) 0.0476(17) Uani d . 1 1 . .
H H22 0.0280 1.2121 0.3254 0.057 Uiso calc R 1 1 . .
C C20 -0.0103(3) 1.0720(6) 0.3606(4) 0.0460(17) Uani d . 1 1 . .
H H23 -0.0510 1.1081 0.3594 0.055 Uiso calc R 1 1 . .
C C21 0.0020(3) 0.9582(5) 0.3828(3) 0.0417(15) Uani d . 1 1 . .
H H24 -0.0295 0.9164 0.3982 0.050 Uiso calc R 1 1 . .
C C22 0.0606(3) 0.9053(5) 0.3826(3) 0.0314(13) Uani d . 1 1 . .
H H25 0.0683 0.8262 0.3969 0.038 Uiso calc R 1 1 . .
C C23 0.2367(3) 0.9304(4) 0.4463(3) 0.0304(12) Uani d . 1 1 . .
C C24 0.3053(3) 0.9331(4) 0.4623(3) 0.0350(14) Uani d . 1 1 . .
H H26 0.3257 0.9182 0.4282 0.042 Uiso calc R 1 1 . .
C C25 0.3442(3) 0.9567(5) 0.5257(3) 0.0416(15) Uani d . 1 1 . .
H H27 0.3907 0.9586 0.5346 0.050 Uiso calc R 1 1 . .
C C26 0.3164(3) 0.9775(5) 0.5764(3) 0.0435(16) Uani d . 1 1 . .
H H28 0.3433 0.9914 0.6205 0.052 Uiso calc R 1 1 . .
C C27 0.2482(3) 0.9779(5) 0.5621(3) 0.0455(16) Uani d . 1 1 . .
H H29 0.2284 0.9956 0.5964 0.055 Uiso calc R 1 1 . .
C C28 0.2089(3) 0.9527(4) 0.4985(3) 0.0336(13) Uani d . 1 1 . .
H H30 0.1624 0.9505 0.4901 0.040 Uiso calc R 1 1 . .
P P3 0.19576(6) 0.48846(10) 0.29860(7) 0.0233(3) Uani d . 1 1 . .
C C29 0.1124(3) 0.4253(4) 0.2654(3) 0.0277(13) Uani d . 1 1 . .
H H31 0.1147 0.3537 0.2393 0.033 Uiso calc R 1 1 . .
H H32 0.0950 0.4028 0.3028 0.033 Uiso calc R 1 1 . .
C C30 0.0667(2) 0.5138(4) 0.2212(3) 0.0272(12) Uani d . 1 1 . .
H H33 0.0208 0.4846 0.2103 0.033 Uiso calc R 1 1 . .
H H34 0.0785 0.5229 0.1790 0.033 Uiso calc R 1 1 . .
P P4 0.07221(7) 0.65771(13) 0.26321(8) 0.0236(3) Uani d . 1 1 . .
C C31 0.2428(3) 0.4391(4) 0.2423(3) 0.0276(12) Uani d . 1 1 . .
C C32 0.2228(3) 0.3441(5) 0.2001(3) 0.0420(15) Uani d . 1 1 . .
H H35 0.1823 0.3059 0.1973 0.050 Uiso calc R 1 1 . .
C C33 0.2627(3) 0.3046(6) 0.1613(4) 0.0479(17) Uani d . 1 1 . .
H H36 0.2484 0.2415 0.1310 0.057 Uiso calc R 1 1 . .
C C34 0.3218(3) 0.3564(6) 0.1672(3) 0.0496(17) Uani d . 1 1 . .
H H37 0.3495 0.3269 0.1423 0.060 Uiso calc R 1 1 . .
C C35 0.3420(3) 0.4508(5) 0.2086(4) 0.0449(17) Uani d . 1 1 . .
H H38 0.3830 0.4872 0.2113 0.054 Uiso calc R 1 1 . .
C C36 0.3034(3) 0.4934(5) 0.2464(3) 0.0337(13) Uani d . 1 1 . .
H H39 0.3176 0.5589 0.2750 0.040 Uiso calc R 1 1 . .
C C37 0.2340(3) 0.3912(4) 0.3691(3) 0.0301(13) Uani d . 1 1 . .
C C38 0.1971(3) 0.3350(4) 0.4064(3) 0.0375(14) Uani d . 1 1 . .
H H40 0.1508 0.3452 0.3950 0.045 Uiso calc R 1 1 . .
C C39 0.2292(3) 0.2641(5) 0.4604(4) 0.0464(17) Uani d . 1 1 . .
H H41 0.2041 0.2253 0.4851 0.056 Uiso calc R 1 1 . .
C C40 0.2959(4) 0.2496(5) 0.4783(3) 0.0465(17) Uani d . 1 1 . .
H H42 0.3168 0.2019 0.5155 0.056 Uiso calc R 1 1 . .
C C41 0.3328(3) 0.3040(5) 0.4426(4) 0.0454(16) Uani d . 1 1 . .
H H43 0.3791 0.2930 0.4544 0.054 Uiso calc R 1 1 . .
C C42 0.3018(3) 0.3752(5) 0.3890(3) 0.0393(15) Uani d . 1 1 . .
H H44 0.3277 0.4140 0.3652 0.047 Uiso calc R 1 1 . .
C C43 0.0088(2) 0.6345(4) 0.3075(3) 0.0265(12) Uani d . 1 1 . .
C C44 0.0192(3) 0.5576(5) 0.3614(3) 0.0318(13) Uani d . 1 1 . .
H H45 0.0601 0.5176 0.3761 0.038 Uiso calc R 1 1 . .
C C45 -0.0281(3) 0.5374(5) 0.3944(3) 0.0347(13) Uani d . 1 1 . .
H H46 -0.0195 0.4852 0.4312 0.042 Uiso calc R 1 1 . .
C C46 -0.0878(3) 0.5947(5) 0.3726(3) 0.0392(15) Uani d . 1 1 . .
H H47 -0.1206 0.5820 0.3947 0.047 Uiso calc R 1 1 . .
C C47 -0.1001(3) 0.6699(5) 0.3190(4) 0.0441(16) Uani d . 1 1 . .
H H48 -0.1413 0.7087 0.3042 0.053 Uiso calc R 1 1 . .
C C48 -0.0525(3) 0.6894(5) 0.2866(3) 0.0388(15) Uani d . 1 1 . .
H H49 -0.0618 0.7409 0.2494 0.047 Uiso calc R 1 1 . .
C C49 0.0269(2) 0.7526(4) 0.1944(3) 0.0260(11) Uani d . 1 1 . .
C C50 -0.0080(3) 0.7093(5) 0.1318(3) 0.0320(13) Uani d . 1 1 . .
H H50 -0.0092 0.6272 0.1236 0.038 Uiso calc R 1 1 . .
C C51 -0.0407(3) 0.7846(5) 0.0820(3) 0.0353(13) Uani d . 1 1 . .
H H51 -0.0639 0.7534 0.0397 0.042 Uiso calc R 1 1 . .
C C52 -0.0407(3) 0.9047(5) 0.0917(3) 0.0338(13) Uani d . 1 1 . .
H H52 -0.0622 0.9560 0.0564 0.041 Uiso calc R 1 1 . .
C C53 -0.0087(3) 0.9477(5) 0.1540(3) 0.0347(14) Uani d . 1 1 . .
H H53 -0.0096 1.0296 0.1622 0.042 Uiso calc R 1 1 . .
C C54 0.0249(2) 0.8734(4) 0.2051(3) 0.0283(12) Uani d . 1 1 . .
H H54 0.0466 0.9051 0.2477 0.034 Uiso calc R 1 1 . .
P P5 0.54660(9) 0.74420(15) 0.06486(10) 0.0454(4) Uani d . 1 1 . .
F F1 0.5545(6) 0.6026(9) 0.0426(6) 0.050(3) Uiso d P 0.40 1 A 1
F F2 0.6147(7) 0.7668(12) 0.0489(8) 0.080(4) Uiso d P 0.40 1 B 1
F F3 0.5868(8) 0.6925(13) 0.1387(9) 0.099(5) Uiso d P 0.40 1 C 1
F F4 0.5469(10) 0.8632(12) 0.0914(8) 0.093(4) Uiso d P 0.40 1 B 1
F F5 0.4805(7) 0.7031(11) 0.0818(8) 0.061(4) Uiso d P 0.40 1 B 1
F F6 0.5053(7) 0.7599(12) -0.0126(7) 0.063(4) Uiso d P 0.40 1 B 1
F F7 0.4865(10) 0.8345(18) 0.0424(11) 0.091(6) Uiso d P 0.30 1 B 2
F F8 0.5342(11) 0.7245(15) 0.1337(10) 0.075(6) Uiso d P 0.30 1 B 2
F F9 0.5920(7) 0.8583(10) 0.1011(7) 0.040(3) Uiso d P 0.30 1 D 2
F F10 0.6126(8) 0.6707(13) 0.0894(9) 0.062(4) Uiso d P 0.30 1 B 2
F F11 0.5743(9) 0.7863(13) 0.0019(9) 0.063(4) Uiso d P 0.30 1 E 2
F F12 0.5083(10) 0.6387(15) 0.0333(10) 0.084(5) Uiso d P 0.30 1 B 2
F F13 0.4740(8) 0.6838(14) 0.0584(10) 0.053(5) Uiso d P 0.30 1 F 3
F F14 0.5076(7) 0.8755(11) 0.0654(8) 0.040(3) Uiso d P 0.30 1 G 3
F F15 0.5624(9) 0.7389(13) 0.1454(8) 0.043(4) Uiso d P 0.30 1 B 3
F F16 0.6071(8) 0.8210(16) 0.0700(10) 0.073(5) Uiso d P 0.30 1 B 3
F F17 0.5809(9) 0.6314(14) 0.0656(9) 0.056(4) Uiso d P 0.30 1 B 3
F F18 0.5308(11) 0.7675(15) -0.0113(9) 0.057(5) Uiso d P 0.30 1 B 3

loop_
_atom_site_aniso_label
_atom_site_aniso_U_11
_atom_site_aniso_U_22
_atom_site_aniso_U_33
_atom_site_aniso_U_12
_atom_site_aniso_U_13
_atom_site_aniso_U_23
Ru1 0.01844(17) 0.02342(17) 0.0212(2) -0.00033(19) 0.00615(14) 0.00016(19)
S1 0.0202(7) 0.0355(8) 0.0317(10) 0.0002(6) 0.0031(7) -0.0012(6)
N1 0.030(2) 0.036(2) 0.025(3) 0.003(2) 0.009(2) 0.005(2)
C1 0.032(3) 0.051(4) 0.036(4) -0.005(3) -0.005(3) 0.001(3)
C2 0.041(3) 0.042(3) 0.029(4) 0.003(3) 0.002(3) 0.007(3)
P1 0.0218(6) 0.0257(6) 0.0225(8) -0.0015(5) 0.0071(6) 0.0001(6)
C3 0.029(3) 0.026(2) 0.028(3) 0.001(2) 0.010(2) 0.005(2)
C4 0.027(3) 0.031(3) 0.029(3) -0.004(2) 0.013(3) 0.001(2)
P2 0.0249(7) 0.0241(6) 0.0241(8) -0.0012(5) 0.0078(6) -0.0014(6)
C5 0.016(2) 0.031(3) 0.031(3) 0.001(2) 0.008(2) 0.002(2)
C6 0.025(3) 0.028(3) 0.026(3) -0.002(2) 0.007(2) -0.001(2)
C7 0.037(3) 0.040(3) 0.027(3) -0.008(2) 0.007(3) -0.007(3)
C8 0.046(4) 0.049(4) 0.023(4) -0.007(3) 0.007(3) -0.004(3)
C9 0.023(3) 0.048(3) 0.023(3) -0.003(2) 0.002(2) 0.007(3)
C10 0.025(3) 0.035(3) 0.031(3) -0.006(2) 0.012(3) 0.002(2)
C11 0.023(2) 0.022(2) 0.029(3) -0.001(2) 0.009(2) 0.002(2)
C12 0.028(3) 0.051(3) 0.027(4) -0.004(3) 0.013(3) -0.002(3)
C13 0.031(3) 0.063(4) 0.032(4) 0.004(3) 0.015(3) 0.012(3)
C14 0.024(3) 0.043(3) 0.051(4) 0.004(2) 0.017(3) 0.010(3)
C15 0.024(3) 0.045(3) 0.052(4) -0.007(3) 0.009(3) -0.008(3)
C16 0.026(3) 0.043(3) 0.033(4) 0.001(2) 0.006(3) -0.004(3)
C17 0.036(3) 0.026(3) 0.031(3) 0.004(2) 0.014(3) -0.006(2)
C18 0.038(3) 0.037(3) 0.045(4) 0.002(3) 0.004(3) 0.000(3)
C19 0.032(3) 0.040(3) 0.067(5) 0.010(3) 0.008(3) 0.008(3)
C20 0.029(3) 0.050(4) 0.056(5) 0.012(3) 0.007(3) -0.009(3)
C21 0.034(3) 0.047(4) 0.048(4) -0.004(3) 0.018(3) -0.003(3)
C22 0.025(3) 0.034(3) 0.034(4) 0.005(2) 0.007(3) 0.001(2)
C23 0.039(3) 0.020(2) 0.029(3) 0.002(2) 0.004(3) 0.000(2)
C24 0.037(3) 0.026(3) 0.039(4) -0.001(2) 0.005(3) 0.000(3)
C25 0.037(3) 0.042(3) 0.036(4) 0.004(3) -0.005(3) -0.006(3)
C26 0.053(4) 0.034(3) 0.032(4) 0.004(3) -0.006(3) -0.008(3)
C27 0.067(5) 0.043(3) 0.023(4) 0.013(3) 0.007(3) -0.004(3)
C28 0.042(3) 0.030(3) 0.027(3) 0.005(2) 0.007(3) -0.003(2)
P3 0.0215(6) 0.0231(6) 0.0253(8) 0.0010(5) 0.0069(6) 0.0006(6)
C29 0.030(3) 0.022(2) 0.032(3) -0.002(2) 0.009(3) 0.000(2)
C30 0.022(3) 0.029(3) 0.032(3) -0.001(2) 0.011(2) 0.001(2)
P4 0.0194(7) 0.0261(6) 0.0254(9) -0.0009(6) 0.0064(6) 0.0002(6)
C31 0.026(3) 0.030(3) 0.027(3) 0.012(2) 0.008(2) 0.002(2)
C32 0.039(3) 0.053(4) 0.033(4) -0.001(3) 0.009(3) -0.009(3)
C33 0.053(4) 0.059(4) 0.034(4) 0.012(3) 0.018(3) -0.013(3)
C34 0.049(4) 0.067(4) 0.039(4) 0.024(3) 0.023(3) 0.005(4)
C35 0.039(4) 0.045(4) 0.059(5) 0.013(3) 0.027(3) 0.005(3)
C36 0.032(3) 0.029(3) 0.041(4) 0.004(2) 0.013(3) 0.003(3)
C37 0.036(3) 0.028(3) 0.029(4) 0.004(2) 0.013(3) 0.003(2)
C38 0.046(3) 0.029(3) 0.041(4) 0.002(2) 0.018(3) 0.011(3)
C39 0.061(4) 0.034(3) 0.049(5) 0.011(3) 0.023(4) 0.017(3)
C40 0.071(5) 0.036(3) 0.031(4) 0.018(3) 0.012(4) 0.007(3)
C41 0.054(4) 0.037(3) 0.043(4) 0.017(3) 0.010(3) 0.008(3)
C42 0.038(3) 0.038(3) 0.041(4) 0.011(3) 0.010(3) 0.008(3)
C43 0.021(3) 0.028(3) 0.031(3) -0.001(2) 0.009(2) 0.001(2)
C44 0.028(3) 0.036(3) 0.035(4) -0.003(2) 0.014(3) 0.000(3)
C45 0.039(3) 0.036(3) 0.033(4) -0.008(2) 0.018(3) -0.002(3)
C46 0.035(3) 0.043(3) 0.051(4) -0.009(3) 0.031(3) -0.004(3)
C47 0.029(3) 0.052(4) 0.056(5) 0.009(3) 0.020(3) 0.006(3)
C48 0.024(3) 0.046(3) 0.053(4) 0.008(2) 0.021(3) 0.011(3)
C49 0.015(2) 0.032(3) 0.030(3) -0.004(2) 0.006(2) 0.001(2)
C50 0.025(3) 0.038(3) 0.032(3) -0.004(2) 0.006(3) -0.002(3)
C51 0.024(3) 0.047(3) 0.031(4) 0.001(2) 0.001(3) 0.007(3)
C52 0.024(3) 0.045(3) 0.029(3) -0.001(2) 0.000(2) 0.011(3)
C53 0.029(3) 0.029(3) 0.048(4) 0.002(2) 0.014(3) 0.011(3)
C54 0.023(3) 0.031(3) 0.029(3) -0.003(2) 0.004(2) 0.003(2)
P5 0.0505(10) 0.0507(10) 0.0380(11) -0.0106(8) 0.0173(9) -0.0057(8)

loop_
_atom_type_symbol
_atom_type_description
_atom_type_scat_dispersion_real
_atom_type_scat_dispersion_imag
_atom_type_scat_source
Ru Ru -1.2594 0.8363 'International Tables Vol C Tables 4.2.6.8 and 6.1.1.4'
P P 0.1023 0.0942 'International Tables Vol C Tables 4.2.6.8 and 6.1.1.4'
C C 0.0033 0.0016 'International Tables Vol C Tables 4.2.6.8 and 6.1.1.4'
H H 0.0000 0.0000 'International Tables Vol C Tables 4.2.6.8 and 6.1.1.4'
N N 0.0061 0.0033 'International Tables Vol C Tables 4.2.6.8 and 6.1.1.4'
S S 0.1246 0.1234 'International Tables Vol C Tables 4.2.6.8 and 6.1.1.4'
F F 0.0171 0.0103 'International Tables Vol C Tables 4.2.6.8 and 6.1.1.4'

loop_
_geom_angle_atom_site_label_1
_geom_angle_atom_site_label_2
_geom_angle_atom_site_label_3
_geom_angle
_geom_angle_publ_flag
N1 Ru1 P1 171.03(13) y
N1 Ru1 P4 95.14(13) ?
P1 Ru1 P4 91.27(5) ?
N1 Ru1 P3 87.17(13) ?
P1 Ru1 P3 99.77(5) ?
P4 Ru1 P3 83.88(5) ?
N1 Ru1 P2 88.63(13) ?
P1 Ru1 P2 83.76(5) ?
P4 Ru1 P2 103.62(5) ?
P3 Ru1 P2 171.71(5) y
N1 Ru1 S1 80.92(13) ?
P1 Ru1 S1 93.86(5) ?
P4 Ru1 S1 169.03(5) y
P3 Ru1 S1 85.70(5) ?
P2 Ru1 S1 86.59(5) ?
C1 S1 Ru1 101.18(19) ?
C2 N1 Ru1 116.7(4) ?
C2 N1 H1 104(4) ?
Ru1 N1 H1 118(4) ?
C2 N1 H2 99(4) ?
Ru1 N1 H2 118(4) ?
H1 N1 H2 98(5) ?
C2 C1 S1 114.3(4) ?
C2 C1 H3 108.7 ?
S1 C1 H3 108.7 ?
C2 C1 H4 108.7 ?
S1 C1 H4 108.7 ?
H3 C1 H4 107.6 ?
C1 C2 N1 112.9(5) ?
C1 C2 H5 109.0 ?
N1 C2 H5 109.0 ?
C1 C2 H6 109.0 ?
N1 C2 H6 109.0 ?
H5 C2 H6 107.8 ?
C5 P1 C11 99.3(2) ?
C5 P1 C3 101.4(2) ?
C11 P1 C3 99.4(2) ?
C5 P1 Ru1 123.58(17) ?
C11 P1 Ru1 121.42(18) ?
C3 P1 Ru1 107.59(18) ?
C4 C3 P1 110.8(4) ?
C4 C3 H7 109.5 ?
P1 C3 H7 109.5 ?
C4 C3 H8 109.5 ?
P1 C3 H8 109.5 ?
H7 C3 H8 108.1 ?
C3 C4 P2 110.4(3) ?
C3 C4 H9 109.6 ?
P2 C4 H9 109.6 ?
C3 C4 H10 109.6 ?
P2 C4 H10 109.6 ?
H9 C4 H10 108.1 ?
C4 P2 C23 101.5(3) ?
C4 P2 C17 104.3(2) ?
C23 P2 C17 100.2(3) ?
C4 P2 Ru1 106.29(18) ?
C23 P2 Ru1 120.91(17) ?
C17 P2 Ru1 121.00(17) ?
C10 C5 C6 117.8(5) ?
C10 C5 P1 122.4(4) ?
C6 C5 P1 119.7(4) ?
C7 C6 C5 121.3(5) ?
C7 C6 H11 119.4 ?
C5 C6 H11 119.4 ?
C8 C7 C6 119.7(5) ?
C8 C7 H12 120.1 ?
C6 C7 H12 120.1 ?
C9 C8 C7 120.1(6) ?
C9 C8 H13 119.9 ?
C7 C8 H13 119.9 ?
C8 C9 C10 120.5(5) ?
C8 C9 H14 119.7 ?
C10 C9 H14 119.7 ?
C9 C10 C5 120.6(5) ?
C9 C10 H15 119.7 ?
C5 C10 H15 119.7 ?
C16 C11 C12 117.8(5) ?
C16 C11 P1 119.2(4) ?
C12 C11 P1 123.0(4) ?
C13 C12 C11 121.3(6) ?
C13 C12 H16 119.3 ?
C11 C12 H16 119.3 ?
C14 C13 C12 120.5(6) ?
C14 C13 H17 119.8 ?
C12 C13 H17 119.8 ?
C13 C14 C15 119.1(5) ?
C13 C14 H18 120.4 ?
C15 C14 H18 120.4 ?
C14 C15 C16 120.7(6) ?
C14 C15 H19 119.7 ?
C16 C15 H19 119.7 ?
C11 C16 C15 120.6(6) ?
C11 C16 H20 119.7 ?
C15 C16 H20 119.7 ?
C22 C17 C18 117.0(5) ?
C22 C17 P2 119.1(4) ?
C18 C17 P2 123.9(4) ?
C19 C18 C17 121.3(6) ?
C19 C18 H21 119.3 ?
C17 C18 H21 119.3 ?
C18 C19 C20 120.4(6) ?
C18 C19 H22 119.8 ?
C20 C19 H22 119.8 ?
C19 C20 C21 119.9(5) ?
C19 C20 H23 120.0 ?
C21 C20 H23 120.0 ?
C20 C21 C22 119.6(5) ?
C20 C21 H24 120.2 ?
C22 C21 H24 120.2 ?
C21 C22 C17 121.7(5) ?
C21 C22 H25 119.2 ?
C17 C22 H25 119.2 ?
C24 C23 C28 116.7(5) ?
C24 C23 P2 122.0(5) ?
C28 C23 P2 121.1(4) ?
C25 C24 C23 122.2(6) ?
C25 C24 H26 118.9 ?
C23 C24 H26 118.9 ?
C26 C25 C24 120.5(6) ?
C26 C25 H27 119.7 ?
C24 C25 H27 119.7 ?
C25 C26 C27 118.9(6) ?
C25 C26 H28 120.5 ?
C27 C26 H28 120.5 ?
C28 C27 C26 120.6(6) ?
C28 C27 H29 119.7 ?
C26 C27 H29 119.7 ?
C27 C28 C23 121.0(6) ?
C27 C28 H30 119.5 ?
C23 C28 H30 119.5 ?
C31 P3 C37 97.8(2) ?
C31 P3 C29 105.9(3) ?
C37 P3 C29 102.8(3) ?
C31 P3 Ru1 123.39(17) ?
C37 P3 Ru1 116.92(18) ?
C29 P3 Ru1 107.81(16) ?
C30 C29 P3 110.2(3) ?
C30 C29 H31 109.6 ?
P3 C29 H31 109.6 ?
C30 C29 H32 109.6 ?
P3 C29 H32 109.6 ?
H31 C29 H32 108.1 ?
C29 C30 P4 111.0(4) ?
C29 C30 H33 109.4 ?
P4 C30 H33 109.4 ?
C29 C30 H34 109.4 ?
P4 C30 H34 109.4 ?
H33 C30 H34 108.0 ?
C49 P4 C30 101.7(3) ?
C49 P4 C43 100.6(2) ?
C30 P4 C43 98.9(2) ?
C49 P4 Ru1 123.42(16) ?
C30 P4 Ru1 107.70(17) ?
C43 P4 Ru1 120.52(19) ?
C32 C31 C36 119.3(5) ?
C32 C31 P3 121.7(4) ?
C36 C31 P3 118.7(4) ?
C31 C32 C33 119.6(6) ?
C31 C32 H35 120.2 ?
C33 C32 H35 120.2 ?
C34 C33 C32 120.1(6) ?
C34 C33 H36 120.0 ?
C32 C33 H36 120.0 ?
C33 C34 C35 120.8(6) ?
C33 C34 H37 119.6 ?
C35 C34 H37 119.6 ?
C34 C35 C36 120.6(6) ?
C34 C35 H38 119.7 ?
C36 C35 H38 119.7 ?
C35 C36 C31 119.5(5) ?
C35 C36 H39 120.3 ?
C31 C36 H39 120.3 ?
C42 C37 C38 117.6(5) ?
C42 C37 P3 120.1(4) ?
C38 C37 P3 122.2(4) ?
C39 C38 C37 119.6(6) ?
C39 C38 H40 120.2 ?
C37 C38 H40 120.2 ?
C40 C39 C38 121.2(6) ?
C40 C39 H41 119.4 ?
C38 C39 H41 119.4 ?
C39 C40 C41 120.1(6) ?
C39 C40 H42 119.9 ?
C41 C40 H42 119.9 ?
C40 C41 C42 119.4(6) ?
C40 C41 H43 120.3 ?
C42 C41 H43 120.3 ?
C41 C42 C37 122.0(6) ?
C41 C42 H44 119.0 ?
C37 C42 H44 119.0 ?
C48 C43 C44 116.9(5) ?
C48 C43 P4 121.4(4) ?
C44 C43 P4 121.6(4) ?
C45 C44 C43 122.5(5) ?
C45 C44 H45 118.8 ?
C43 C44 H45 118.8 ?
C46 C45 C44 118.8(5) ?
C46 C45 H46 120.6 ?
C44 C45 H46 120.6 ?
C47 C46 C45 120.4(5) ?
C47 C46 H47 119.8 ?
C45 C46 H47 119.8 ?
C46 C47 C48 120.3(5) ?
C46 C47 H48 119.9 ?
C48 C47 H48 119.9 ?
C47 C48 C43 121.2(6) ?
C47 C48 H49 119.4 ?
C43 C48 H49 119.4 ?
C54 C49 C50 117.7(5) ?
C54 C49 P4 119.2(4) ?
C50 C49 P4 123.0(4) ?
C51 C50 C49 120.5(5) ?
C51 C50 H50 119.8 ?
C49 C50 H50 119.8 ?
C50 C51 C52 121.9(6) ?
C50 C51 H51 119.1 ?
C52 C51 H51 119.1 ?
C53 C52 C51 118.0(5) ?
C53 C52 H52 121.0 ?
C51 C52 H52 121.0 ?
C52 C53 C54 121.1(5) ?
C52 C53 H53 119.4 ?
C54 C53 H53 119.4 ?
C53 C54 C49 120.7(5) ?
C53 C54 H54 119.7 ?
C49 C54 H54 119.7 ?
F17 P5 F16 95.6(11) ?
F12 P5 F8 94.6(10) ?
F17 P5 F18 97.0(9) ?
F16 P5 F18 84.6(11) ?
F12 P5 F10 92.0(9) ?
F8 P5 F10 89.5(9) ?
F4 P5 F2 91.4(8) ?
F12 P5 F7 95.8(11) ?
F8 P5 F7 92.0(10) ?
F10 P5 F7 171.9(10) ?
F4 P5 F5 95.4(8) ?
F2 P5 F5 172.3(7) ?
F4 P5 F6 102.7(9) ?
F2 P5 F6 92.0(8) ?
F5 P5 F6 89.8(8) ?
F17 P5 F15 90.1(9) ?
F16 P5 F15 91.6(10) ?
F18 P5 F15 172.2(8) ?

loop_
_geom_bond_atom_site_label_1
_geom_bond_atom_site_label_2
_geom_bond_distance
_geom_bond_publ_flag
Ru1 N1 2.209(5) y
Ru1 P1 2.3586(14) y
Ru1 P4 2.3672(15) y
Ru1 P3 2.3698(13) y
Ru1 P2 2.4249(13) y
Ru1 S1 2.4317(15) y
S1 C1 1.831(7) ?
N1 C2 1.484(8) ?
N1 H1 0.90(2) ?
N1 H2 0.91(2) ?
C1 C2 1.478(8) ?
C1 H3 0.9900 ?
C1 H4 0.9900 ?
C2 H5 0.9900 ?
C2 H6 0.9900 ?
P1 C5 1.842(6) ?
P1 C11 1.859(5) ?
P1 C3 1.860(5) ?
C3 C4 1.517(8) ?
C3 H7 0.9900 ?
C3 H8 0.9900 ?
C4 P2 1.833(5) ?
C4 H9 0.9900 ?
C4 H10 0.9900 ?
P2 C23 1.834(6) ?
P2 C17 1.835(5) ?
C5 C10 1.396(7) ?
C5 C6 1.403(7) ?
C6 C7 1.386(8) ?
C6 H11 0.9500 ?
C7 C8 1.378(8) ?
C7 H12 0.9500 ?
C8 C9 1.377(8) ?
C8 H13 0.9500 ?
C9 C10 1.389(8) ?
C9 H14 0.9500 ?
C10 H15 0.9500 ?
C11 C16 1.388(8) ?
C11 C12 1.389(8) ?
C12 C13 1.385(8) ?
C12 H16 0.9500 ?
C13 C14 1.373(9) ?
C13 H17 0.9500 ?
C14 C15 1.375(9) ?
C14 H18 0.9500 ?
C15 C16 1.396(8) ?
C15 H19 0.9500 ?
C16 H20 0.9500 ?
C17 C22 1.391(7) ?
C17 C18 1.403(7) ?
C18 C19 1.369(8) ?
C18 H21 0.9500 ?
C19 C20 1.375(9) ?
C19 H22 0.9500 ?
C20 C21 1.377(9) ?
C20 H23 0.9500 ?
C21 C22 1.381(7) ?
C21 H24 0.9500 ?
C22 H25 0.9500 ?
C23 C24 1.396(8) ?
C23 C28 1.405(8) ?
C24 C25 1.375(8) ?
C24 H26 0.9500 ?
C25 C26 1.374(9) ?
C25 H27 0.9500 ?
C26 C27 1.390(9) ?
C26 H28 0.9500 ?
C27 C28 1.384(8) ?
C27 H29 0.9500 ?
C28 H30 0.9500 ?
P3 C31 1.835(5) ?
P3 C37 1.838(6) ?
P3 C29 1.850(5) ?
C29 C30 1.517(7) ?
C29 H31 0.9900 ?
C29 H32 0.9900 ?
C30 P4 1.849(5) ?
C30 H33 0.9900 ?
C30 H34 0.9900 ?
P4 C49 1.837(6) ?
P4 C43 1.856(5) ?
C31 C32 1.386(8) ?
C31 C36 1.406(7) ?
C32 C33 1.404(9) ?
C32 H35 0.9500 ?
C33 C34 1.358(9) ?
C33 H36 0.9500 ?
C34 C35 1.372(9) ?
C34 H37 0.9500 ?
C35 C36 1.379(8) ?
C35 H38 0.9500 ?
C36 H39 0.9500 ?
C37 C42 1.390(8) ?
C37 C38 1.407(8) ?
C38 C39 1.397(8) ?
C38 H40 0.9500 ?
C39 C40 1.366(9) ?
C39 H41 0.9500 ?
C40 C41 1.375(10) ?
C40 H42 0.9500 ?
C41 C42 1.388(8) ?
C41 H43 0.9500 ?
C42 H44 0.9500 ?
C43 C48 1.395(7) ?
C43 C44 1.396(8) ?
C44 C45 1.389(7) ?
C44 H45 0.9500 ?
C45 C46 1.380(8) ?
C45 H46 0.9500 ?
C46 C47 1.376(9) ?
C46 H47 0.9500 ?
C47 C48 1.386(8) ?
C47 H48 0.9500 ?
C48 H49 0.9500 ?
C49 C54 1.398(7) ?
C49 C50 1.400(8) ?
C50 C51 1.375(8) ?
C50 H50 0.9500 ?
C51 C52 1.384(8) ?
C51 H51 0.9500 ?
C52 C53 1.378(8) ?
C52 H52 0.9500 ?
C53 C54 1.390(8) ?
C53 H53 0.9500 ?
C54 H54 0.9500 ?
P5 F4 1.466(14) ?
P5 F17 1.475(14) ?
P5 F12 1.495(17) ?
P5 F16 1.531(16) ?
P5 F8 1.552(19) ?
P5 F18 1.555(18) ?
P5 F10 1.585(15) ?
P5 F2 1.592(13) ?
P5 F7 1.601(19) ?
P5 F5 1.610(13) ?
P5 F6 1.617(14) ?
P5 F15 1.623(15) ?

loop_
_geom_hbond_atom_site_label_D
_geom_hbond_atom_site_label_H
_geom_hbond_atom_site_label_A
_geom_hbond_site_symmetry_A
_geom_hbond_distance_DH
_geom_hbond_distance_HA
_geom_hbond_distance_DA
_geom_hbond_angle_DHA
_geom_hbond_publ_flag
N1 H1 F11 4_465 0.90(2) 2.34(4) 3.198(17) 159(6) n

loop_
_geom_torsion_atom_site_label_1
_geom_torsion_atom_site_label_2
_geom_torsion_atom_site_label_3
_geom_torsion_atom_site_label_4
_geom_torsion
N1 Ru1 S1 C1 1.0(2)
P1 Ru1 S1 C1 173.7(2)
P4 Ru1 S1 C1 -68.6(4)
P3 Ru1 S1 C1 -86.8(2)
P2 Ru1 S1 C1 90.2(2)
P4 Ru1 N1 C2 -169.9(4)
P3 Ru1 N1 C2 106.5(4)
P2 Ru1 N1 C2 -66.4(4)
S1 Ru1 N1 C2 20.4(4)
Ru1 S1 C1 C2 -22.2(5)
S1 C1 C2 N1 41.0(6)
Ru1 N1 C2 C1 -40.8(6)
P4 Ru1 P1 C5 -23.9(2)
P3 Ru1 P1 C5 60.1(2)
P2 Ru1 P1 C5 -127.5(2)
S1 Ru1 P1 C5 146.40(19)
P4 Ru1 P1 C11 -153.23(19)
P3 Ru1 P1 C11 -69.21(19)
P2 Ru1 P1 C11 103.22(19)
S1 Ru1 P1 C11 17.08(19)
P4 Ru1 P1 C3 93.51(18)
P3 Ru1 P1 C3 177.52(18)
P2 Ru1 P1 C3 -10.05(18)
S1 Ru1 P1 C3 -96.19(18)
C5 P1 C3 C4 169.2(4)
C11 P1 C3 C4 -89.1(4)
Ru1 P1 C3 C4 38.2(4)
P1 C3 C4 P2 -51.7(4)
C3 C4 P2 C23 168.0(4)
C3 C4 P2 C17 -88.2(4)
C3 C4 P2 Ru1 40.8(4)
N1 Ru1 P2 C4 161.9(2)
P1 Ru1 P2 C4 -13.36(19)
P4 Ru1 P2 C4 -103.16(19)
S1 Ru1 P2 C4 80.90(19)
N1 Ru1 P2 C23 47.2(3)
P1 Ru1 P2 C23 -128.0(2)
P4 Ru1 P2 C23 142.2(2)
S1 Ru1 P2 C23 -33.8(2)
N1 Ru1 P2 C17 -79.7(3)
P1 Ru1 P2 C17 105.1(2)
P4 Ru1 P2 C17 15.3(2)
S1 Ru1 P2 C17 -160.6(2)
C11 P1 C5 C10 -98.7(4)
C3 P1 C5 C10 3.0(5)
Ru1 P1 C5 C10 123.3(4)
C11 P1 C5 C6 79.1(4)
C3 P1 C5 C6 -179.2(4)
Ru1 P1 C5 C6 -58.9(4)
C10 C5 C6 C7 -1.0(7)
P1 C5 C6 C7 -178.9(4)
C5 C6 C7 C8 1.0(8)
C6 C7 C8 C9 -0.1(9)
C7 C8 C9 C10 -0.7(9)
C8 C9 C10 C5 0.7(8)
C6 C5 C10 C9 0.1(7)
P1 C5 C10 C9 178.0(4)
C5 P1 C11 C16 164.8(4)
C3 P1 C11 C16 61.4(5)
Ru1 P1 C11 C16 -56.0(5)
C5 P1 C11 C12 -13.1(5)
C3 P1 C11 C12 -116.4(5)
Ru1 P1 C11 C12 126.1(4)
C16 C11 C12 C13 0.0(9)
P1 C11 C12 C13 177.9(5)
C11 C12 C13 C14 -1.3(10)
C12 C13 C14 C15 0.3(10)
C13 C14 C15 C16 1.8(9)
C12 C11 C16 C15 2.1(8)
P1 C11 C16 C15 -175.8(4)
C14 C15 C16 C11 -3.1(9)
C4 P2 C17 C22 162.9(5)
C23 P2 C17 C22 -92.3(5)
Ru1 P2 C17 C22 43.5(6)
C4 P2 C17 C18 -16.6(6)
C23 P2 C17 C18 88.2(5)
Ru1 P2 C17 C18 -136.1(5)
C22 C17 C18 C19 -0.1(9)
P2 C17 C18 C19 179.5(5)
C17 C18 C19 C20 -0.2(11)
C18 C19 C20 C21 1.1(11)
C19 C20 C21 C22 -1.8(10)
C20 C21 C22 C17 1.5(10)
C18 C17 C22 C21 -0.6(9)
P2 C17 C22 C21 179.8(5)
C4 P2 C23 C24 -47.9(5)
C17 P2 C23 C24 -155.0(4)
Ru1 P2 C23 C24 69.2(5)
C4 P2 C23 C28 136.9(4)
C17 P2 C23 C28 29.8(5)
Ru1 P2 C23 C28 -106.0(4)
C28 C23 C24 C25 -0.2(8)
P2 C23 C24 C25 -175.5(4)
C23 C24 C25 C26 0.7(9)
C24 C25 C26 C27 -1.9(9)
C25 C26 C27 C28 2.8(9)
C26 C27 C28 C23 -2.4(9)
C24 C23 C28 C27 1.0(8)
P2 C23 C28 C27 176.4(4)
N1 Ru1 P3 C31 -152.5(2)
P1 Ru1 P3 C31 21.8(2)
P4 Ru1 P3 C31 112.0(2)
S1 Ru1 P3 C31 -71.4(2)
N1 Ru1 P3 C37 -31.4(2)
P1 Ru1 P3 C37 142.8(2)
P4 Ru1 P3 C37 -126.9(2)
S1 Ru1 P3 C37 49.7(2)
N1 Ru1 P3 C29 83.6(2)
P1 Ru1 P3 C29 -102.1(2)
P4 Ru1 P3 C29 -11.8(2)
S1 Ru1 P3 C29 164.7(2)
C31 P3 C29 C30 -95.6(4)
C37 P3 C29 C30 162.4(4)
Ru1 P3 C29 C30 38.3(4)
P3 C29 C30 P4 -49.2(5)
C29 C30 P4 C49 168.7(4)
C29 C30 P4 C43 -88.4(4)
C29 C30 P4 Ru1 37.7(4)
N1 Ru1 P4 C49 144.9(3)
P1 Ru1 P4 C49 -28.8(2)
P3 Ru1 P4 C49 -128.5(2)
P2 Ru1 P4 C49 55.1(2)
S1 Ru1 P4 C49 -146.7(4)
N1 Ru1 P4 C30 -97.4(2)
P1 Ru1 P4 C30 88.91(19)
P3 Ru1 P4 C30 -10.79(19)
P2 Ru1 P4 C30 172.79(19)
S1 Ru1 P4 C30 -29.0(4)
N1 Ru1 P4 C43 14.7(2)
P1 Ru1 P4 C43 -159.01(19)
P3 Ru1 P4 C43 101.30(19)
P2 Ru1 P4 C43 -75.12(19)
S1 Ru1 P4 C43 83.1(4)
C37 P3 C31 C32 86.9(5)
C29 P3 C31 C32 -18.9(5)
Ru1 P3 C31 C32 -143.6(4)
C37 P3 C31 C36 -87.8(5)
C29 P3 C31 C36 166.5(4)
Ru1 P3 C31 C36 41.8(5)
C36 C31 C32 C33 -1.0(9)
P3 C31 C32 C33 -175.6(5)
C31 C32 C33 C34 2.6(10)
C32 C33 C34 C35 -2.9(11)
C33 C34 C35 C36 1.5(10)
C34 C35 C36 C31 0.1(10)
C32 C31 C36 C35 -0.3(9)
P3 C31 C36 C35 174.4(5)
C31 P3 C37 C42 43.7(5)
C29 P3 C37 C42 152.1(5)
Ru1 P3 C37 C42 -90.1(5)
C31 P3 C37 C38 -139.2(5)
C29 P3 C37 C38 -30.8(6)
Ru1 P3 C37 C38 87.0(5)
C42 C37 C38 C39 -1.4(9)
P3 C37 C38 C39 -178.6(5)
C37 C38 C39 C40 1.0(10)
C38 C39 C40 C41 -0.8(10)
C39 C40 C41 C42 1.1(10)
C40 C41 C42 C37 -1.6(10)
C38 C37 C42 C41 1.7(9)
P3 C37 C42 C41 179.0(5)
C49 P4 C43 C48 -2.9(5)
C30 P4 C43 C48 -106.6(5)
Ru1 P4 C43 C48 136.7(4)
C49 P4 C43 C44 174.3(4)
C30 P4 C43 C44 70.5(5)
Ru1 P4 C43 C44 -46.1(5)
C48 C43 C44 C45 -1.5(8)
P4 C43 C44 C45 -178.7(4)
C43 C44 C45 C46 0.7(9)
C44 C45 C46 C47 0.2(9)
C45 C46 C47 C48 -0.3(10)
C46 C47 C48 C43 -0.6(10)
C44 C43 C48 C47 1.4(9)
P4 C43 C48 C47 178.7(5)
C30 P4 C49 C54 -174.5(4)
C43 P4 C49 C54 84.0(4)
Ru1 P4 C49 C54 -54.0(5)
C30 P4 C49 C50 7.9(5)
C43 P4 C49 C50 -93.6(5)
Ru1 P4 C49 C50 128.4(4)
C54 C49 C50 C51 2.8(7)
P4 C49 C50 C51 -179.6(4)
C49 C50 C51 C52 -0.4(8)
C50 C51 C52 C53 -2.2(8)
C51 C52 C53 C54 2.4(8)
C52 C53 C54 C49 0.0(8)
C50 C49 C54 C53 -2.6(7)
P4 C49 C54 C53 179.7(4)
